data_7709331
loop_
_publ_author_name
'Zhu, Yinhua'
'Yang, Jianbo'
'Liu, Xiaomei'
'Wang, Jilei'
'Ping, Qingdong'
'Du, Zeyu'
'Li, Jianian'
'Zang, Tingting'
'Mei, Hua'
'Xu, Yan'

_publ_section_title
;
 Two POM-based compounds containing Zn-capped Keggin anions as decent
 heterogeneous catalysts for sulfur oxidation and cycloaddition of CO2
 reactions
;
_journal_name_full 'Dalton Transactions'
_journal_paper_doi 10.1039/D1DT04348J
_journal_year 2022
_chemical_formula_sum 'C55 H58 Mo12 N12 O40.5 P Zn2'
_chemical_formula_weight 2848.12
_space_group_crystal_system monoclinic
_space_group_IT_number 15
_space_group_name_Hall '-C 2yc'
_space_group_name_H-M_alt 'C 1 2/c 1'
_atom_sites_solution_hydrogens geom
_audit_creation_method SHELXL-2018/3
_audit_update_record
;
2021-11-01 deposited with the CCDC.	2022-01-18 downloaded from the CCDC.
;
_cell_angle_alpha 90
_cell_angle_beta 106.755(2)
_cell_angle_gamma 90
_cell_formula_units_Z 4
_cell_length_a 23.936(2)
_cell_length_b 18.220(2)
_cell_length_c 19.260(2)
_cell_measurement_reflns_used 9997
_cell_measurement_temperature 296(2)
_cell_measurement_theta_max 26.9915
_cell_measurement_theta_min 2.3915
_cell_volume 8043.0(14)
_computing_cell_refinement 'APEX2 (Bruker, 2005)'
_computing_data_collection 'APEX2 (Bruker, 2005)'
_computing_data_reduction SAINT
_computing_molecular_graphics SHELXTL
_computing_publication_material SHELXTL
_computing_structure_refinement 'SHELXL-2018/3 (Sheldrick, 2018)'
_computing_structure_solution 'SHELXT 2018/2 (Sheldrick, 2018)'
_diffrn_ambient_temperature 296(2)
_diffrn_measured_fraction_theta_full 0.999
_diffrn_measured_fraction_theta_max 0.999
_diffrn_measurement_device_type 'Bruker Apex2 CCD'
_diffrn_measurement_method '\w scans'
_diffrn_radiation_type MoK\a
_diffrn_radiation_wavelength 0.71073
_diffrn_reflns_av_R_equivalents 0.0462
_diffrn_reflns_av_unetI/netI 0.0351
_diffrn_reflns_Laue_measured_fraction_full 0.999
_diffrn_reflns_Laue_measured_fraction_max 0.999
_diffrn_reflns_limit_h_max 26
_diffrn_reflns_limit_h_min -28
_diffrn_reflns_limit_k_max 21
_diffrn_reflns_limit_k_min -21
_diffrn_reflns_limit_l_max 22
_diffrn_reflns_limit_l_min -22
_diffrn_reflns_number 28661
_diffrn_reflns_point_group_measured_fraction_full 0.999
_diffrn_reflns_point_group_measured_fraction_max 0.999
_diffrn_reflns_theta_full 25.005
_diffrn_reflns_theta_max 25.005
_diffrn_reflns_theta_min 1.428
_exptl_absorpt_coefficient_mu 2.504
_exptl_absorpt_correction_T_max 0.753
_exptl_absorpt_correction_T_min 0.737
_exptl_absorpt_correction_type multi-scan
_exptl_crystal_colour black
_exptl_crystal_density_diffrn 2.352
_exptl_crystal_description block
_exptl_crystal_F_000 5500
_exptl_crystal_size_max 0.130
_exptl_crystal_size_mid 0.120
_exptl_crystal_size_min 0.120
_refine_diff_density_max 0.647
_refine_diff_density_min -0.685
_refine_diff_density_rms 0.116
_refine_ls_extinction_method none
_refine_ls_goodness_of_fit_ref 1.011
_refine_ls_hydrogen_treatment constr
_refine_ls_matrix_type full
_refine_ls_number_parameters 564
_refine_ls_number_reflns 7073
_refine_ls_number_restraints 12
_refine_ls_restrained_S_all 1.010
_refine_ls_R_factor_all 0.0301
_refine_ls_R_factor_gt 0.0253
_refine_ls_shift/su_max 0.001
_refine_ls_shift/su_mean 0.000
_refine_ls_structure_factor_coef Fsqd
_refine_ls_weighting_details 'w=1/[\s^2^(Fo^2^)+(0.0240P)^2^+16.9351P] where P=(Fo^2^+2Fc^2^)/3'
_refine_ls_weighting_scheme calc
_refine_ls_wR_factor_gt 0.0595
_refine_ls_wR_factor_ref 0.0612
_reflns_Friedel_coverage 0.000
_reflns_number_gt 6278
_reflns_number_total 7073
_reflns_threshold_expression 'I > 2\s(I)'
_cod_data_source_file d1dt04348j2.cif
_cod_data_source_block a01
_cod_original_cell_volume 8043.0(16)
_cod_original_sg_symbol_H-M 'C 2/c'
_cod_original_formula_sum 'C55 H58 Mo12 N12 O40.50 P Zn2'
_cod_database_code 7709331
_shelx_shelxl_version_number 2018/3
_shelx_space_group_comment
;
The symmetry employed for this shelxl refinement is uniquely defined
by the following loop, which should always be used as a source of
symmetry information in preference to the above space-group names.
They are only intended as comments.
;
_shelx_estimated_absorpt_t_min 0.737
_shelx_estimated_absorpt_t_max 0.753
_exptl_absorpt_special_details '(SADABS; Sheldrick, 2003)'

loop_
_space_group_symop_operation_xyz
'x, y, z'
'-x, y, -z+1/2'
'x+1/2, y+1/2, z'
'-x+1/2, y+1/2, -z+1/2'
'-x, -y, -z'
'x, -y, z-1/2'
'-x+1/2, -y+1/2, -z'
'x+1/2, -y+1/2, z-1/2'

loop_
_atom_site_label
_atom_site_type_symbol
_atom_site_fract_x
_atom_site_fract_y
_atom_site_fract_z
_atom_site_U_iso_or_equiv
_atom_site_adp_type
_atom_site_occupancy
_atom_site_site_symmetry_order
_atom_site_calc_flag
_atom_site_refinement_flags_posn
_atom_site_refinement_flags_adp
_atom_site_refinement_flags_occupancy
_atom_site_disorder_assembly
_atom_site_disorder_group
Mo1 Mo 0.49296(2) 0.41025(2) 0.11988(2) 0.01774(8) Uani 1 1 d . . . . .
Mo2 Mo 0.37731(2) 0.26358(2) 0.09377(2) 0.01684(8) Uani 1 1 d . . . . .
Mo3 Mo 0.38970(2) 0.40751(2) 0.23038(2) 0.01863(8) Uani 1 1 d . . . . .
Mo4 Mo 0.38826(2) 0.12938(2) 0.22007(2) 0.01907(8) Uani 1 1 d . . . . .
Mo5 Mo 0.40134(2) 0.27514(2) 0.35797(2) 0.01817(8) Uani 1 1 d . . . . .
Mo6 Mo 0.51605(2) 0.12629(2) 0.38182(2) 0.01824(8) Uani 1 1 d . . . . .
Zn1 Zn 0.51899(2) 0.26694(2) 0.48829(2) 0.02637(11) Uani 1 1 d . . . . .
P1 P 0.500000 0.26852(6) 0.250000 0.0125(2) Uani 1 2 d S T P . .
O1 O 0.55803(10) 0.45427(12) 0.18273(12) 0.0218(5) Uani 1 1 d . . . . .
O2 O 0.54272(10) 0.34644(12) 0.07930(11) 0.0213(5) Uani 1 1 d . . . . .
O3 O 0.47108(11) 0.47312(13) 0.05323(12) 0.0279(6) Uani 1 1 d . . . . .
O4 O 0.43781(10) 0.32824(12) 0.08145(11) 0.0198(5) Uani 1 1 d . . . . .
O5 O 0.44460(10) 0.43175(12) 0.17832(11) 0.0208(5) Uani 1 1 d . . . . .
O6 O 0.53470(9) 0.31735(11) 0.21224(11) 0.0165(5) Uani 1 1 d . . . . .
O7 O 0.33825(11) 0.47190(13) 0.20153(13) 0.0302(6) Uani 1 1 d . . . . .
O8 O 0.36363(10) 0.33213(12) 0.15920(11) 0.0212(5) Uani 1 1 d . . . . .
O9 O 0.32193(10) 0.27829(13) 0.01793(12) 0.0256(6) Uani 1 1 d . . . . .
O10 O 0.34690(10) 0.18630(12) 0.13621(11) 0.0200(5) Uani 1 1 d . . . . .
O11 O 0.45696(9) 0.21951(11) 0.19473(11) 0.0162(5) Uani 1 1 d . . . . .
O12 O 0.36224(10) 0.35258(12) 0.30010(11) 0.0210(5) Uani 1 1 d . . . . .
O13 O 0.37584(10) 0.20495(12) 0.28427(11) 0.0211(5) Uani 1 1 d . . . . .
O14 O 0.33922(11) 0.06510(13) 0.22432(13) 0.0312(6) Uani 1 1 d . . . . .
O15 O 0.45516(10) 0.10386(12) 0.30040(12) 0.0222(5) Uani 1 1 d . . . . .
O16 O 0.35839(11) 0.25937(14) 0.41165(13) 0.0300(6) Uani 1 1 d . . . . .
O17 O 0.46824(10) 0.20810(12) 0.39929(12) 0.0204(5) Uani 1 1 d . . . . .
O18 O 0.50857(11) 0.06328(13) 0.44289(13) 0.0306(6) Uani 1 1 d . . . . .
O19 O 0.57308(10) 0.08360(12) 0.34594(12) 0.0216(5) Uani 1 1 d . . . . .
O20 O 0.57907(10) 0.18861(12) 0.44750(11) 0.0206(5) Uani 1 1 d . . . . .
N1 N 0.47232(14) 0.22770(16) 0.55596(16) 0.0286(7) Uani 1 1 d . . . . .
N2 N 0.58358(13) 0.30877(19) 0.57312(15) 0.0332(8) Uani 1 1 d . . . . .
N3 N 0.65157(14) 0.3878(2) 0.63284(16) 0.0379(8) Uani 1 1 d . . . . .
N4 N 0.73731(13) 0.45236(16) 0.47605(16) 0.0280(7) Uani 1 1 d . . . . .
N5 N 0.82506(13) 0.40758(16) 0.49788(16) 0.0310(7) Uani 1 1 d . . . . .
H5 H 0.854259 0.378322 0.512804 0.037 Uiso 1 1 calc R U . . .
N6 N 0.43989(17) 0.15820(17) 0.63125(18) 0.0423(9) Uani 1 1 d . . . . .
C1 C 0.46404(18) 0.1608(2) 0.5759(2) 0.0356(10) Uani 1 1 d . . . . .
H1 H 0.473828 0.119123 0.554111 0.043 Uiso 1 1 calc R U . . .
C2 C 0.45186(18) 0.27349(19) 0.6013(2) 0.0304(9) Uani 1 1 d . . . . .
C3 C 0.44953(19) 0.3495(2) 0.6039(2) 0.0425(11) Uani 1 1 d . . . . .
H3 H 0.462692 0.378456 0.572079 0.051 Uiso 1 1 calc R U . . .
C4 C 0.4271(2) 0.3806(3) 0.6552(3) 0.0625(15) Uani 1 1 d . . . . .
H4 H 0.425490 0.431467 0.658661 0.075 Uiso 1 1 calc R U . . .
C5 C 0.4066(3) 0.3367(3) 0.7024(3) 0.0703(17) Uani 1 1 d . . . . .
H5A H 0.391381 0.359347 0.736289 0.084 Uiso 1 1 calc R U . . .
C6 C 0.4081(3) 0.2616(3) 0.7005(3) 0.0640(16) Uani 1 1 d . . . . .
H6 H 0.394077 0.232810 0.731673 0.077 Uiso 1 1 calc R U . . .
C7 C 0.4318(2) 0.2308(2) 0.6491(2) 0.0387(10) Uani 1 1 d . . . . .
C8 C 0.4277(3) 0.0919(2) 0.6687(2) 0.0594(14) Uani 1 1 d . . . . .
H8A H 0.433055 0.048659 0.641922 0.071 Uiso 1 1 calc R U . . .
H8B H 0.387438 0.092906 0.669593 0.071 Uiso 1 1 calc R U . . .
C9 C 0.4680(2) 0.0869(2) 0.7467(3) 0.0606(15) Uani 1 1 d . . . . .
H9A H 0.459749 0.128053 0.774201 0.073 Uiso 1 1 calc R U . . .
H9B H 0.458812 0.042342 0.768688 0.073 Uiso 1 1 calc R U . . .
C10 C 0.59859(17) 0.3786(2) 0.58537(19) 0.0371(10) Uani 1 1 d . . . . .
H10 H 0.574815 0.417389 0.563291 0.044 Uiso 1 1 calc R U . . .
C11 C 0.62980(17) 0.2692(2) 0.61792(19) 0.0346(10) Uani 1 1 d . . . . .
C12 C 0.67296(17) 0.3183(3) 0.6548(2) 0.0395(10) Uani 1 1 d . . . . .
C13 C 0.7248(2) 0.2937(4) 0.7030(3) 0.0605(15) Uani 1 1 d . . . . .
H13 H 0.753662 0.326363 0.727509 0.073 Uiso 1 1 calc R U . . .
C14 C 0.7315(3) 0.2199(4) 0.7127(3) 0.0796(19) Uani 1 1 d . . . . .
H14 H 0.765953 0.201915 0.743995 0.096 Uiso 1 1 calc R U . . .
C15 C 0.6879(2) 0.1699(3) 0.6769(3) 0.0678(16) Uani 1 1 d . . . . .
H15 H 0.693676 0.119900 0.685758 0.081 Uiso 1 1 calc R U . . .
C16 C 0.6363(2) 0.1943(3) 0.6284(2) 0.0473(11) Uani 1 1 d . . . . .
H16 H 0.607381 0.161615 0.604044 0.057 Uiso 1 1 calc R U . . .
C17 C 0.67795(19) 0.4590(3) 0.6611(2) 0.0472(11) Uani 1 1 d . . . . .
H17A H 0.703060 0.451386 0.710039 0.057 Uiso 1 1 calc R U . . .
H17B H 0.646914 0.491865 0.664329 0.057 Uiso 1 1 calc R U . . .
C18 C 0.71307(19) 0.4967(3) 0.6180(2) 0.0474(11) Uani 1 1 d . . . . .
H18A H 0.744085 0.463827 0.614689 0.057 Uiso 1 1 calc R U . . .
H18B H 0.731275 0.539780 0.644661 0.057 Uiso 1 1 calc R U . . .
C19 C 0.67924(18) 0.5205(2) 0.5412(2) 0.0416(10) Uani 1 1 d . . . . .
H19A H 0.639296 0.531023 0.540238 0.050 Uiso 1 1 calc R U . . .
H19B H 0.696171 0.565788 0.529962 0.050 Uiso 1 1 calc R U . . .
C20 C 0.67852(16) 0.4648(2) 0.4825(2) 0.0327(9) Uani 1 1 d . . . . .
H20A H 0.662697 0.418824 0.493801 0.039 Uiso 1 1 calc R U . . .
H20B H 0.653374 0.482288 0.436482 0.039 Uiso 1 1 calc R U . . .
C21 C 0.77247(16) 0.3968(2) 0.50480(19) 0.0303(9) Uani 1 1 d . . . . .
H21 H 0.761456 0.355986 0.526738 0.036 Uiso 1 1 calc R U . . .
C22 C 0.76961(16) 0.5023(2) 0.44823(19) 0.0287(8) Uani 1 1 d . . . . .
C23 C 0.82562(16) 0.4738(2) 0.46259(19) 0.0278(8) Uani 1 1 d . . . . .
C24 C 0.86968(18) 0.5099(2) 0.4423(2) 0.0391(10) Uani 1 1 d . . . . .
H24 H 0.907223 0.490980 0.451949 0.047 Uiso 1 1 calc R U . . .
C25 C 0.8539(2) 0.5755(2) 0.4069(2) 0.0497(12) Uani 1 1 d . . . . .
H25 H 0.881986 0.601978 0.392825 0.060 Uiso 1 1 calc R U . . .
C26 C 0.7978(2) 0.6041(2) 0.3911(2) 0.0502(12) Uani 1 1 d . . . . .
H26 H 0.789342 0.648384 0.366337 0.060 Uiso 1 1 calc R U . . .
C27 C 0.75429(18) 0.5680(2) 0.4115(2) 0.0403(10) Uani 1 1 d . . . . .
H27 H 0.716658 0.586791 0.401123 0.048 Uiso 1 1 calc R U . . .
C1A C 0.7240(7) 0.7585(9) 0.4711(8) 0.103(5) Uani 0.5 1 d . U P . .
O1A O 0.7630(11) 0.6932(15) 0.5741(16) 0.156(9) Uani 0.25 1 d . U P . .

loop_
_atom_site_aniso_label
_atom_site_aniso_U_11
_atom_site_aniso_U_22
_atom_site_aniso_U_33
_atom_site_aniso_U_23
_atom_site_aniso_U_13
_atom_site_aniso_U_12
Mo1 0.02171(17) 0.01562(15) 0.01588(15) 0.00228(11) 0.00539(12) -0.00001(12)
Mo2 0.01647(16) 0.01668(15) 0.01613(15) -0.00059(11) 0.00273(12) 0.00095(12)
Mo3 0.02130(17) 0.01751(16) 0.01724(15) 0.00000(11) 0.00582(12) 0.00519(12)
Mo4 0.01859(17) 0.01758(16) 0.01925(15) 0.00011(11) 0.00259(12) -0.00404(12)
Mo5 0.01679(17) 0.02158(16) 0.01683(15) 0.00099(11) 0.00597(12) -0.00040(12)
Mo6 0.01892(17) 0.01576(15) 0.01836(15) 0.00369(11) 0.00269(12) -0.00122(12)
Zn1 0.0284(3) 0.0331(2) 0.0159(2) 0.00101(17) 0.00361(18) -0.00490(19)
P1 0.0130(6) 0.0108(6) 0.0131(6) 0.000 0.0028(5) 0.000
O1 0.0250(13) 0.0171(12) 0.0218(12) 0.0022(10) 0.0045(10) -0.0018(10)
O2 0.0234(13) 0.0226(13) 0.0192(12) 0.0024(9) 0.0081(10) 0.0031(10)
O3 0.0361(15) 0.0245(13) 0.0236(13) 0.0069(10) 0.0092(11) 0.0001(12)
O4 0.0213(13) 0.0196(12) 0.0185(12) 0.0003(9) 0.0056(10) -0.0015(10)
O5 0.0249(14) 0.0160(12) 0.0232(12) 0.0000(9) 0.0095(10) 0.0007(10)
O6 0.0179(12) 0.0169(12) 0.0155(11) 0.0007(9) 0.0062(9) -0.0016(10)
O7 0.0333(15) 0.0306(14) 0.0264(13) -0.0022(11) 0.0082(11) 0.0137(12)
O8 0.0210(13) 0.0232(13) 0.0197(12) -0.0014(10) 0.0065(10) 0.0017(10)
O9 0.0243(14) 0.0272(14) 0.0226(13) 0.0006(10) 0.0022(11) 0.0039(11)
O10 0.0183(13) 0.0213(12) 0.0183(12) -0.0003(9) 0.0018(10) -0.0005(10)
O11 0.0177(12) 0.0137(11) 0.0163(11) -0.0007(9) 0.0031(10) -0.0014(9)
O12 0.0192(13) 0.0227(12) 0.0210(12) 0.0005(10) 0.0055(10) 0.0035(10)
O13 0.0196(13) 0.0239(13) 0.0192(12) 0.0004(10) 0.0047(10) -0.0014(10)
O14 0.0321(15) 0.0284(14) 0.0302(14) 0.0011(11) 0.0043(12) -0.0118(12)
O15 0.0218(13) 0.0177(12) 0.0241(12) 0.0015(9) 0.0020(10) -0.0023(10)
O16 0.0298(15) 0.0376(15) 0.0262(14) 0.0020(11) 0.0137(12) -0.0007(12)
O17 0.0194(13) 0.0222(12) 0.0193(12) 0.0000(10) 0.0054(10) 0.0013(10)
O18 0.0297(15) 0.0288(14) 0.0309(14) 0.0120(11) 0.0047(11) -0.0031(12)
O19 0.0241(13) 0.0154(12) 0.0242(12) 0.0012(9) 0.0051(10) 0.0004(10)
O20 0.0219(13) 0.0210(12) 0.0179(12) 0.0017(9) 0.0041(10) -0.0025(10)
N1 0.038(2) 0.0267(17) 0.0227(16) -0.0002(13) 0.0111(14) -0.0015(14)
N2 0.0273(19) 0.052(2) 0.0191(16) -0.0024(15) 0.0052(14) -0.0047(16)
N3 0.0298(19) 0.060(2) 0.0240(17) -0.0094(16) 0.0084(15) -0.0067(18)
N4 0.0250(17) 0.0250(16) 0.0320(17) 0.0040(13) 0.0049(13) -0.0027(14)
N5 0.0259(18) 0.0281(18) 0.0366(18) 0.0106(14) 0.0053(14) 0.0025(14)
N6 0.072(3) 0.0236(18) 0.039(2) 0.0003(15) 0.0285(19) -0.0094(18)
C1 0.052(3) 0.029(2) 0.027(2) -0.0077(17) 0.0129(19) -0.005(2)
C2 0.041(2) 0.023(2) 0.031(2) 0.0027(15) 0.0159(18) 0.0001(17)
C3 0.056(3) 0.025(2) 0.055(3) 0.0086(19) 0.029(2) 0.001(2)
C4 0.092(4) 0.027(2) 0.085(4) -0.002(2) 0.053(3) 0.004(3)
C5 0.116(5) 0.043(3) 0.079(4) -0.009(3) 0.071(4) 0.004(3)
C6 0.102(5) 0.044(3) 0.068(4) -0.004(2) 0.061(4) -0.011(3)
C7 0.060(3) 0.025(2) 0.039(2) -0.0010(17) 0.027(2) -0.004(2)
C8 0.108(4) 0.026(2) 0.053(3) 0.002(2) 0.036(3) -0.020(3)
C9 0.106(4) 0.034(2) 0.048(3) 0.006(2) 0.033(3) -0.017(3)
C10 0.031(2) 0.057(3) 0.0213(19) -0.0016(18) 0.0054(17) -0.001(2)
C11 0.026(2) 0.059(3) 0.0180(19) -0.0045(18) 0.0059(16) 0.005(2)
C12 0.027(2) 0.068(3) 0.023(2) -0.010(2) 0.0075(17) 0.002(2)
C13 0.030(3) 0.102(5) 0.043(3) -0.018(3) 0.000(2) 0.007(3)
C14 0.053(4) 0.109(5) 0.060(4) -0.015(3) -0.012(3) 0.036(4)
C15 0.062(4) 0.077(4) 0.056(3) -0.004(3) 0.003(3) 0.029(3)
C16 0.046(3) 0.058(3) 0.035(2) -0.006(2) 0.007(2) 0.008(2)
C17 0.043(3) 0.062(3) 0.035(2) -0.020(2) 0.010(2) -0.003(2)
C18 0.039(3) 0.053(3) 0.044(3) -0.020(2) 0.003(2) -0.009(2)
C19 0.033(2) 0.035(2) 0.056(3) -0.007(2) 0.011(2) 0.0002(19)
C20 0.023(2) 0.037(2) 0.035(2) -0.0006(17) 0.0032(17) -0.0029(17)
C21 0.030(2) 0.024(2) 0.035(2) 0.0080(16) 0.0052(17) -0.0055(17)
C22 0.026(2) 0.028(2) 0.0289(19) 0.0050(16) 0.0021(16) -0.0042(17)
C23 0.027(2) 0.027(2) 0.0261(19) 0.0085(15) 0.0024(16) 0.0020(16)
C24 0.031(2) 0.045(3) 0.040(2) 0.0084(19) 0.0074(19) -0.003(2)
C25 0.043(3) 0.052(3) 0.053(3) 0.023(2) 0.010(2) -0.016(2)
C26 0.045(3) 0.038(3) 0.058(3) 0.023(2) 0.001(2) -0.008(2)
C27 0.029(2) 0.033(2) 0.051(3) 0.0107(19) -0.0012(19) -0.0016(18)
C1A 0.107(9) 0.112(8) 0.097(8) -0.013(7) 0.040(7) 0.004(7)
O1A 0.133(15) 0.161(17) 0.186(17) -0.031(14) 0.063(14) -0.001(14)

loop_
_atom_type_symbol
_atom_type_description
_atom_type_scat_dispersion_real
_atom_type_scat_dispersion_imag
_atom_type_scat_source
C C 0.0033 0.0016 'International Tables Vol C Tables 4.2.6.8 and 6.1.1.4'
H H 0.0000 0.0000 'International Tables Vol C Tables 4.2.6.8 and 6.1.1.4'
Mo Mo -1.6832 0.6857 'International Tables Vol C Tables 4.2.6.8 and 6.1.1.4'
N N 0.0061 0.0033 'International Tables Vol C Tables 4.2.6.8 and 6.1.1.4'
O O 0.0106 0.0060 'International Tables Vol C Tables 4.2.6.8 and 6.1.1.4'
P P 0.1023 0.0942 'International Tables Vol C Tables 4.2.6.8 and 6.1.1.4'
Zn Zn 0.2839 1.4301 'International Tables Vol C Tables 4.2.6.8 and 6.1.1.4'

loop_
_geom_angle_atom_site_label_1
_geom_angle_atom_site_label_2
_geom_angle_atom_site_label_3
_geom_angle
_geom_angle_site_symmetry_1
_geom_angle_site_symmetry_3
_geom_angle_publ_flag
O3 Mo1 O1 102.76(11) . . ?
O3 Mo1 O5 101.83(11) . . ?
O1 Mo1 O5 93.75(10) . . ?
O3 Mo1 O2 100.87(10) . . ?
O1 Mo1 O2 91.38(10) . . ?
O5 Mo1 O2 154.98(9) . . ?
O3 Mo1 O4 101.52(10) . . ?
O1 Mo1 O4 155.33(9) . . ?
O5 Mo1 O4 85.52(9) . . ?
O2 Mo1 O4 79.76(9) . . ?
O3 Mo1 O6 173.52(10) . . ?
O1 Mo1 O6 74.65(8) . . ?
O5 Mo1 O6 84.35(8) . . ?
O2 Mo1 O6 73.45(8) . . ?
O4 Mo1 O6 80.75(8) . . ?
O9 Mo2 O8 103.35(10) . . ?
O9 Mo2 O10 100.94(10) . . ?
O8 Mo2 O10 92.43(10) . . ?
O9 Mo2 O4 103.08(10) . . ?
O8 Mo2 O4 87.63(9) . . ?
O10 Mo2 O4 155.30(9) . . ?
O9 Mo2 O20 97.66(10) . 2_655 ?
O8 Mo2 O20 158.39(9) . 2_655 ?
O10 Mo2 O20 88.47(9) . 2_655 ?
O4 Mo2 O20 82.71(9) . 2_655 ?
O9 Mo2 O11 169.48(9) . . ?
O8 Mo2 O11 86.04(8) . . ?
O10 Mo2 O11 73.58(8) . . ?
O4 Mo2 O11 81.79(8) . . ?
O20 Mo2 O11 73.50(8) 2_655 . ?
O7 Mo3 O8 102.01(11) . . ?
O7 Mo3 O5 102.36(11) . . ?
O8 Mo3 O5 85.52(9) . . ?
O7 Mo3 O12 103.18(11) . . ?
O8 Mo3 O12 91.15(9) . . ?
O5 Mo3 O12 154.38(9) . . ?
O7 Mo3 O1 101.82(11) . 2_655 ?
O8 Mo3 O1 156.16(9) . 2_655 ?
O5 Mo3 O1 88.94(9) . 2_655 ?
O12 Mo3 O1 83.91(9) . 2_655 ?
O7 Mo3 O6 173.01(9) . 2_655 ?
O8 Mo3 O6 83.59(8) . 2_655 ?
O5 Mo3 O6 82.10(8) . 2_655 ?
O12 Mo3 O6 72.29(8) . 2_655 ?
O1 Mo3 O6 72.68(8) 2_655 2_655 ?
O14 Mo4 O13 103.16(11) . . ?
O14 Mo4 O10 102.60(11) . . ?
O13 Mo4 O10 90.93(9) . . ?
O14 Mo4 O15 102.87(11) . . ?
O13 Mo4 O15 84.49(9) . . ?
O10 Mo4 O15 154.50(9) . . ?
O14 Mo4 O19 101.67(11) . 2_655 ?
O13 Mo4 O19 155.13(9) . 2_655 ?
O10 Mo4 O19 84.85(9) . 2_655 ?
O15 Mo4 O19 88.84(9) . 2_655 ?
O14 Mo4 O11 171.59(10) . . ?
O13 Mo4 O11 83.49(8) . . ?
O10 Mo4 O11 71.84(8) . . ?
O15 Mo4 O11 82.71(8) . . ?
O19 Mo4 O11 71.90(8) 2_655 . ?
O16 Mo5 O12 101.87(11) . . ?
O16 Mo5 O13 103.05(11) . . ?
O12 Mo5 O13 93.76(10) . . ?
O16 Mo5 O17 102.34(11) . . ?
O12 Mo5 O17 155.15(9) . . ?
O13 Mo5 O17 86.16(9) . . ?
O16 Mo5 O2 99.27(11) . 2_655 ?
O12 Mo5 O2 90.16(10) . 2_655 ?
O13 Mo5 O2 156.01(9) . 2_655 ?
O17 Mo5 O2 80.54(9) . 2_655 ?
O16 Mo5 O6 171.07(10) . 2_655 ?
O12 Mo5 O6 73.65(8) . 2_655 ?
O13 Mo5 O6 85.12(8) . 2_655 ?
O17 Mo5 O6 81.59(8) . 2_655 ?
O2 Mo5 O6 73.30(8) 2_655 2_655 ?
O18 Mo6 O15 102.94(11) . . ?
O18 Mo6 O19 102.12(11) . . ?
O15 Mo6 O19 94.33(10) . . ?
O18 Mo6 O17 102.26(11) . . ?
O15 Mo6 O17 87.56(10) . . ?
O19 Mo6 O17 154.45(9) . . ?
O18 Mo6 O20 98.99(10) . . ?
O15 Mo6 O20 156.78(9) . . ?
O19 Mo6 O20 88.41(9) . . ?
O17 Mo6 O20 80.37(9) . . ?
O18 Mo6 O11 170.87(10) . 2_655 ?
O15 Mo6 O11 85.60(9) . 2_655 ?
O19 Mo6 O11 73.68(8) . 2_655 ?
O17 Mo6 O11 81.09(8) . 2_655 ?
O20 Mo6 O11 73.04(8) . 2_655 ?
N2 Zn1 N1 92.67(12) . . ?
N2 Zn1 O17 166.80(11) . . ?
N1 Zn1 O17 92.73(10) . . ?
N2 Zn1 O2 116.74(11) . 2_655 ?
N1 Zn1 O2 101.94(11) . 2_655 ?
O17 Zn1 O2 73.78(8) . 2_655 ?
N2 Zn1 O4 85.36(10) . 2_655 ?
N1 Zn1 O4 169.74(10) . 2_655 ?
O17 Zn1 O4 91.36(8) . 2_655 ?
O2 Zn1 O4 70.23(8) 2_655 2_655 ?
N2 Zn1 O20 95.75(11) . . ?
N1 Zn1 O20 120.01(10) . . ?
O17 Zn1 O20 71.14(8) . . ?
O2 Zn1 O20 125.42(8) 2_655 . ?
O4 Zn1 O20 70.23(8) 2_655 . ?
O6 P1 O6 109.20(17) 2_655 . ?
O6 P1 O11 110.78(11) 2_655 2_655 ?
O6 P1 O11 108.59(11) . 2_655 ?
O6 P1 O11 108.59(11) 2_655 . ?
O6 P1 O11 110.78(11) . . ?
O11 P1 O11 108.91(17) 2_655 . ?
Mo1 O1 Mo3 125.08(12) . 2_655 ?
Mo1 O2 Mo5 121.11(10) . 2_655 ?
Mo1 O2 Zn1 104.00(10) . 2_655 ?
Mo5 O2 Zn1 98.49(9) 2_655 2_655 ?
Mo2 O4 Mo1 148.40(12) . . ?
Mo2 O4 Zn1 105.30(10) . 2_655 ?
Mo1 O4 Zn1 103.20(9) . 2_655 ?
Mo1 O5 Mo3 154.14(13) . . ?
P1 O6 Mo5 126.23(12) . 2_655 ?
P1 O6 Mo1 125.52(12) . . ?
Mo5 O6 Mo1 90.29(7) 2_655 . ?
P1 O6 Mo3 127.07(11) . 2_655 ?
Mo5 O6 Mo3 87.80(7) 2_655 2_655 ?
Mo1 O6 Mo3 87.59(7) . 2_655 ?
Mo2 O8 Mo3 151.44(13) . . ?
Mo2 O10 Mo4 126.61(12) . . ?
P1 O11 Mo2 125.19(12) . . ?
P1 O11 Mo6 125.35(12) . 2_655 ?
Mo2 O11 Mo6 91.69(7) . 2_655 ?
P1 O11 Mo4 126.96(11) . . ?
Mo2 O11 Mo4 87.96(7) . . ?
Mo6 O11 Mo4 87.94(7) 2_655 . ?
Mo5 O12 Mo3 126.23(12) . . ?
Mo5 O13 Mo4 153.38(13) . . ?
Mo6 O15 Mo4 153.04(13) . . ?
Mo6 O17 Mo5 146.96(12) . . ?
Mo6 O17 Zn1 107.46(10) . . ?
Mo5 O17 Zn1 102.94(10) . . ?
Mo6 O19 Mo4 126.47(12) . 2_655 ?
Mo6 O20 Mo2 120.87(10) . 2_655 ?
Mo6 O20 Zn1 97.72(9) . . ?
Mo2 O20 Zn1 99.14(9) 2_655 . ?
C1 N1 C2 105.2(3) . . ?
C1 N1 Zn1 131.3(3) . . ?
C2 N1 Zn1 122.5(2) . . ?
C10 N2 C11 105.1(3) . . ?
C10 N2 Zn1 127.2(3) . . ?
C11 N2 Zn1 125.8(3) . . ?
C10 N3 C12 106.7(4) . . ?
C10 N3 C17 125.5(4) . . ?
C12 N3 C17 127.6(3) . . ?
C21 N4 C22 107.5(3) . . ?
C21 N4 C20 126.2(3) . . ?
C22 N4 C20 125.6(3) . . ?
C21 N5 C23 108.9(3) . . ?
C21 N5 H5 125.6 . . ?
C23 N5 H5 125.6 . . ?
C1 N6 C7 106.4(3) . . ?
C1 N6 C8 127.0(3) . . ?
C7 N6 C8 126.4(3) . . ?
N1 C1 N6 113.5(3) . . ?
N1 C1 H1 123.2 . . ?
N6 C1 H1 123.2 . . ?
C3 C2 C7 120.6(3) . . ?
C3 C2 N1 130.2(3) . . ?
C7 C2 N1 109.3(3) . . ?
C4 C3 C2 117.8(4) . . ?
C4 C3 H3 121.1 . . ?
C2 C3 H3 121.1 . . ?
C3 C4 C5 120.8(4) . . ?
C3 C4 H4 119.6 . . ?
C5 C4 H4 119.6 . . ?
C6 C5 C4 122.4(4) . . ?
C6 C5 H5A 118.8 . . ?
C4 C5 H5A 118.8 . . ?
C5 C6 C7 116.2(4) . . ?
C5 C6 H6 121.9 . . ?
C7 C6 H6 121.9 . . ?
C6 C7 C2 122.2(4) . . ?
C6 C7 N6 132.2(4) . . ?
C2 C7 N6 105.5(3) . . ?
N6 C8 C9 111.7(4) . . ?
N6 C8 H8A 109.3 . . ?
C9 C8 H8A 109.3 . . ?
N6 C8 H8B 109.3 . . ?
C9 C8 H8B 109.3 . . ?
H8A C8 H8B 107.9 . . ?
C9 C9 C8 114.8(5) 2_656 . ?
C9 C9 H9A 108.6 2_656 . ?
C8 C9 H9A 108.6 . . ?
C9 C9 H9B 108.6 2_656 . ?
C8 C9 H9B 108.6 . . ?
H9A C9 H9B 107.5 . . ?
N2 C10 N3 113.3(4) . . ?
N2 C10 H10 123.4 . . ?
N3 C10 H10 123.4 . . ?
C16 C11 N2 129.6(4) . . ?
C16 C11 C12 121.6(4) . . ?
N2 C11 C12 108.8(4) . . ?
N3 C12 C13 132.6(4) . . ?
N3 C12 C11 106.1(3) . . ?
C13 C12 C11 121.4(5) . . ?
C14 C13 C12 117.1(5) . . ?
C14 C13 H13 121.5 . . ?
C12 C13 H13 121.5 . . ?
C13 C14 C15 122.1(5) . . ?
C13 C14 H14 118.9 . . ?
C15 C14 H14 118.9 . . ?
C16 C15 C14 120.9(5) . . ?
C16 C15 H15 119.6 . . ?
C14 C15 H15 119.6 . . ?
C11 C16 C15 117.0(5) . . ?
C11 C16 H16 121.5 . . ?
C15 C16 H16 121.5 . . ?
N3 C17 C18 116.4(3) . . ?
N3 C17 H17A 108.2 . . ?
C18 C17 H17A 108.2 . . ?
N3 C17 H17B 108.2 . . ?
C18 C17 H17B 108.2 . . ?
H17A C17 H17B 107.4 . . ?
C17 C18 C19 116.0(4) . . ?
C17 C18 H18A 108.3 . . ?
C19 C18 H18A 108.3 . . ?
C17 C18 H18B 108.3 . . ?
C19 C18 H18B 108.3 . . ?
H18A C18 H18B 107.4 . . ?
C20 C19 C18 114.8(3) . . ?
C20 C19 H19A 108.6 . . ?
C18 C19 H19A 108.6 . . ?
C20 C19 H19B 108.6 . . ?
C18 C19 H19B 108.6 . . ?
H19A C19 H19B 107.5 . . ?
N4 C20 C19 111.2(3) . . ?
N4 C20 H20A 109.4 . . ?
C19 C20 H20A 109.4 . . ?
N4 C20 H20B 109.4 . . ?
C19 C20 H20B 109.4 . . ?
H20A C20 H20B 108.0 . . ?
N5 C21 N4 110.6(3) . . ?
N5 C21 H21 124.7 . . ?
N4 C21 H21 124.7 . . ?
C27 C22 C23 121.5(4) . . ?
C27 C22 N4 131.6(4) . . ?
C23 C22 N4 106.8(3) . . ?
N5 C23 C22 106.1(3) . . ?
N5 C23 C24 131.6(4) . . ?
C22 C23 C24 122.3(3) . . ?
C25 C24 C23 115.3(4) . . ?
C25 C24 H24 122.3 . . ?
C23 C24 H24 122.3 . . ?
C24 C25 C26 123.1(4) . . ?
C24 C25 H25 118.5 . . ?
C26 C25 H25 118.5 . . ?
C27 C26 C25 121.3(4) . . ?
C27 C26 H26 119.4 . . ?
C25 C26 H26 119.4 . . ?
C26 C27 C22 116.5(4) . . ?
C26 C27 H27 121.7 . . ?
C22 C27 H27 121.7 . . ?
O1A C1A C1A 110(2) 7_666 7_666 ?

loop_
_geom_bond_atom_site_label_1
_geom_bond_atom_site_label_2
_geom_bond_distance
_geom_bond_site_symmetry_2
_geom_bond_publ_flag
Mo1 O3 1.687(2) . ?
Mo1 O1 1.857(2) . ?
Mo1 O5 1.874(2) . ?
Mo1 O2 1.979(2) . ?
Mo1 O4 1.990(2) . ?
Mo1 O6 2.450(2) . ?
Mo2 O9 1.687(2) . ?
Mo2 O8 1.869(2) . ?
Mo2 O10 1.877(2) . ?
Mo2 O4 1.934(2) . ?
Mo2 O20 2.016(2) 2_655 ?
Mo2 O11 2.434(2) . ?
Mo3 O7 1.675(2) . ?
Mo3 O8 1.914(2) . ?
Mo3 O5 1.920(2) . ?
Mo3 O12 1.935(2) . ?
Mo3 O1 1.971(2) 2_655 ?
Mo3 O6 2.458(2) 2_655 ?
Mo4 O14 1.677(2) . ?
Mo4 O13 1.930(2) . ?
Mo4 O10 1.935(2) . ?
Mo4 O15 1.935(2) . ?
Mo4 O19 1.961(2) 2_655 ?
Mo4 O11 2.470(2) . ?
Mo5 O16 1.680(2) . ?
Mo5 O12 1.873(2) . ?
Mo5 O13 1.877(2) . ?
Mo5 O17 1.989(2) . ?
Mo5 O2 2.002(2) 2_655 ?
Mo5 O6 2.441(2) 2_655 ?
Mo6 O18 1.690(2) . ?
Mo6 O15 1.853(2) . ?
Mo6 O19 1.868(2) . ?
Mo6 O17 1.966(2) . ?
Mo6 O20 2.016(2) . ?
Mo6 O11 2.455(2) 2_655 ?
Zn1 N2 2.046(3) . ?
Zn1 N1 2.073(3) . ?
Zn1 O17 2.089(2) . ?
Zn1 O2 2.206(2) 2_655 ?
Zn1 O4 2.218(2) 2_655 ?
Zn1 O20 2.318(2) . ?
P1 O6 1.536(2) 2_655 ?
P1 O6 1.536(2) . ?
P1 O11 1.536(2) 2_655 ?
P1 O11 1.536(2) . ?
N1 C1 1.310(5) . ?
N1 C2 1.395(4) . ?
N2 C10 1.324(5) . ?
N2 C11 1.392(5) . ?
N3 C10 1.343(5) . ?
N3 C12 1.386(5) . ?
N3 C17 1.477(5) . ?
N4 C21 1.331(5) . ?
N4 C22 1.397(4) . ?
N4 C20 1.465(5) . ?
N5 C21 1.318(5) . ?
N5 C23 1.387(4) . ?
N5 H5 0.8600 . ?
N6 C1 1.352(5) . ?
N6 C7 1.394(5) . ?
N6 C8 1.478(5) . ?
C1 H1 0.9300 . ?
C2 C3 1.388(5) . ?
C2 C7 1.393(5) . ?
C3 C4 1.376(6) . ?
C3 H3 0.9300 . ?
C4 C5 1.402(6) . ?
C4 H4 0.9300 . ?
C5 C6 1.369(6) . ?
C5 H5A 0.9300 . ?
C6 C7 1.392(6) . ?
C6 H6 0.9300 . ?
C8 C9 1.537(7) . ?
C8 H8A 0.9700 . ?
C8 H8B 0.9700 . ?
C9 C9 1.499(10) 2_656 ?
C9 H9A 0.9700 . ?
C9 H9B 0.9700 . ?
C10 H10 0.9300 . ?
C11 C16 1.382(6) . ?
C11 C12 1.396(6) . ?
C12 C13 1.392(6) . ?
C13 C14 1.361(8) . ?
C13 H13 0.9300 . ?
C14 C15 1.407(8) . ?
C14 H14 0.9300 . ?
C15 C16 1.389(6) . ?
C15 H15 0.9300 . ?
C16 H16 0.9300 . ?
C17 C18 1.507(6) . ?
C17 H17A 0.9700 . ?
C17 H17B 0.9700 . ?
C18 C19 1.530(6) . ?
C18 H18A 0.9700 . ?
C18 H18B 0.9700 . ?
C19 C20 1.516(5) . ?
C19 H19A 0.9700 . ?
C19 H19B 0.9700 . ?
C20 H20A 0.9700 . ?
C20 H20B 0.9700 . ?
C21 H21 0.9300 . ?
C22 C27 1.385(5) . ?
C22 C23 1.389(5) . ?
C23 C24 1.392(5) . ?
C24 C25 1.373(6) . ?
C24 H24 0.9300 . ?
C25 C26 1.390(6) . ?
C25 H25 0.9300 . ?
C26 C27 1.380(6) . ?
C26 H26 0.9300 . ?
C27 H27 0.9300 . ?
C1A O1A 1.34(3) 7_666 ?
C1A C1A 1.44(3) 7_666 ?

loop_
_geom_torsion_atom_site_label_1
_geom_torsion_atom_site_label_2
_geom_torsion_atom_site_label_3
_geom_torsion_atom_site_label_4
_geom_torsion
_geom_torsion_site_symmetry_1
_geom_torsion_site_symmetry_2
_geom_torsion_site_symmetry_3
_geom_torsion_site_symmetry_4
_geom_torsion_publ_flag
O3 Mo1 O1 Mo3 -174.45(14) . . . 2_655 ?
O5 Mo1 O1 Mo3 82.52(15) . . . 2_655 ?
O2 Mo1 O1 Mo3 -72.98(14) . . . 2_655 ?
O4 Mo1 O1 Mo3 -4.9(3) . . . 2_655 ?
O6 Mo1 O1 Mo3 -0.57(12) . . . 2_655 ?
O3 Mo1 O5 Mo3 127.5(3) . . . . ?
O1 Mo1 O5 Mo3 -128.6(3) . . . . ?
O2 Mo1 O5 Mo3 -27.2(5) . . . . ?
O4 Mo1 O5 Mo3 26.6(3) . . . . ?
O6 Mo1 O5 Mo3 -54.5(3) . . . . ?
O6 P1 O6 Mo5 -179.79(17) 2_655 . . 2_655 ?
O11 P1 O6 Mo5 59.32(16) 2_655 . . 2_655 ?
O11 P1 O6 Mo5 -60.24(16) . . . 2_655 ?
O6 P1 O6 Mo1 -57.73(10) 2_655 . . . ?
O11 P1 O6 Mo1 -178.62(12) 2_655 . . . ?
O11 P1 O6 Mo1 61.82(17) . . . . ?
O6 P1 O6 Mo3 60.61(11) 2_655 . . 2_655 ?
O11 P1 O6 Mo3 -60.28(17) 2_655 . . 2_655 ?
O11 P1 O6 Mo3 -179.84(12) . . . 2_655 ?
O9 Mo2 O8 Mo3 -132.8(3) . . . . ?
O10 Mo2 O8 Mo3 125.4(3) . . . . ?
O4 Mo2 O8 Mo3 -29.9(3) . . . . ?
O20 Mo2 O8 Mo3 33.4(5) 2_655 . . . ?
O11 Mo2 O8 Mo3 52.0(3) . . . . ?
O9 Mo2 O10 Mo4 171.84(14) . . . . ?
O8 Mo2 O10 Mo4 -84.06(15) . . . . ?
O4 Mo2 O10 Mo4 5.5(3) . . . . ?
O20 Mo2 O10 Mo4 74.33(14) 2_655 . . . ?
O11 Mo2 O10 Mo4 1.09(12) . . . . ?
O6 P1 O11 Mo2 58.70(16) 2_655 . . . ?
O6 P1 O11 Mo2 -61.22(16) . . . . ?
O11 P1 O11 Mo2 179.42(17) 2_655 . . . ?
O6 P1 O11 Mo6 -178.32(12) 2_655 . . 2_655 ?
O6 P1 O11 Mo6 61.77(17) . . . 2_655 ?
O11 P1 O11 Mo6 -57.59(10) 2_655 . . 2_655 ?
O6 P1 O11 Mo4 -59.73(17) 2_655 . . . ?
O6 P1 O11 Mo4 -179.64(12) . . . . ?
O11 P1 O11 Mo4 61.00(11) 2_655 . . . ?
O16 Mo5 O12 Mo3 173.65(15) . . . . ?
O13 Mo5 O12 Mo3 -82.17(15) . . . . ?
O17 Mo5 O12 Mo3 6.8(3) . . . . ?
O2 Mo5 O12 Mo3 74.14(14) 2_655 . . . ?
O6 Mo5 O12 Mo3 1.62(12) 2_655 . . . ?
O16 Mo5 O13 Mo4 -134.4(3) . . . . ?
O12 Mo5 O13 Mo4 122.5(3) . . . . ?
O17 Mo5 O13 Mo4 -32.6(3) . . . . ?
O2 Mo5 O13 Mo4 23.7(5) 2_655 . . . ?
O6 Mo5 O13 Mo4 49.3(3) 2_655 . . . ?
O18 Mo6 O15 Mo4 131.2(3) . . . . ?
O19 Mo6 O15 Mo4 -125.3(3) . . . . ?
O17 Mo6 O15 Mo4 29.1(3) . . . . ?
O20 Mo6 O15 Mo4 -29.3(5) . . . . ?
O11 Mo6 O15 Mo4 -52.1(3) 2_655 . . . ?
O18 Mo6 O19 Mo4 -172.68(15) . . . 2_655 ?
O15 Mo6 O19 Mo4 83.08(15) . . . 2_655 ?
O17 Mo6 O19 Mo4 -10.3(3) . . . 2_655 ?
O20 Mo6 O19 Mo4 -73.83(15) . . . 2_655 ?
O11 Mo6 O19 Mo4 -1.05(12) 2_655 . . 2_655 ?
C2 N1 C1 N6 -0.3(5) . . . . ?
Zn1 N1 C1 N6 168.4(3) . . . . ?
C7 N6 C1 N1 -0.1(5) . . . . ?
C8 N6 C1 N1 -176.7(4) . . . . ?
C1 N1 C2 C3 -179.5(5) . . . . ?
Zn1 N1 C2 C3 10.6(6) . . . . ?
C1 N1 C2 C7 0.6(5) . . . . ?
Zn1 N1 C2 C7 -169.3(3) . . . . ?
C7 C2 C3 C4 0.2(7) . . . . ?
N1 C2 C3 C4 -179.7(5) . . . . ?
C2 C3 C4 C5 -0.9(8) . . . . ?
C3 C4 C5 C6 0.5(10) . . . . ?
C4 C5 C6 C7 0.6(9) . . . . ?
C5 C6 C7 C2 -1.2(8) . . . . ?
C5 C6 C7 N6 -179.3(5) . . . . ?
C3 C2 C7 C6 0.8(7) . . . . ?
N1 C2 C7 C6 -179.2(5) . . . . ?
C3 C2 C7 N6 179.4(4) . . . . ?
N1 C2 C7 N6 -0.7(5) . . . . ?
C1 N6 C7 C6 178.8(6) . . . . ?
C8 N6 C7 C6 -4.6(9) . . . . ?
C1 N6 C7 C2 0.5(5) . . . . ?
C8 N6 C7 C2 177.1(4) . . . . ?
C1 N6 C8 C9 110.6(5) . . . . ?
C7 N6 C8 C9 -65.3(6) . . . . ?
N6 C8 C9 C9 -57.5(4) . . . 2_656 ?
C11 N2 C10 N3 1.9(4) . . . . ?
Zn1 N2 C10 N3 -162.8(2) . . . . ?
C12 N3 C10 N2 -1.1(4) . . . . ?
C17 N3 C10 N2 -175.1(3) . . . . ?
C10 N2 C11 C16 177.9(4) . . . . ?
Zn1 N2 C11 C16 -17.1(6) . . . . ?
C10 N2 C11 C12 -1.9(4) . . . . ?
Zn1 N2 C11 C12 163.0(2) . . . . ?
C10 N3 C12 C13 -179.5(4) . . . . ?
C17 N3 C12 C13 -5.7(7) . . . . ?
C10 N3 C12 C11 -0.2(4) . . . . ?
C17 N3 C12 C11 173.6(3) . . . . ?
C16 C11 C12 N3 -178.5(3) . . . . ?
N2 C11 C12 N3 1.3(4) . . . . ?
C16 C11 C12 C13 0.9(6) . . . . ?
N2 C11 C12 C13 -179.3(4) . . . . ?
N3 C12 C13 C14 179.1(5) . . . . ?
C11 C12 C13 C14 -0.1(7) . . . . ?
C12 C13 C14 C15 -1.0(8) . . . . ?
C13 C14 C15 C16 1.5(9) . . . . ?
N2 C11 C16 C15 179.7(4) . . . . ?
C12 C11 C16 C15 -0.4(6) . . . . ?
C14 C15 C16 C11 -0.7(7) . . . . ?
C10 N3 C17 C18 -89.3(5) . . . . ?
C12 N3 C17 C18 97.9(5) . . . . ?
N3 C17 C18 C19 64.0(5) . . . . ?
C17 C18 C19 C20 -92.4(5) . . . . ?
C21 N4 C20 C19 98.8(4) . . . . ?
C22 N4 C20 C19 -70.8(5) . . . . ?
C18 C19 C20 N4 -64.2(5) . . . . ?
C23 N5 C21 N4 0.0(4) . . . . ?
C22 N4 C21 N5 0.4(4) . . . . ?
C20 N4 C21 N5 -170.8(3) . . . . ?
C21 N4 C22 C27 178.3(4) . . . . ?
C20 N4 C22 C27 -10.5(6) . . . . ?
C21 N4 C22 C23 -0.6(4) . . . . ?
C20 N4 C22 C23 170.7(3) . . . . ?
C21 N5 C23 C22 -0.3(4) . . . . ?
C21 N5 C23 C24 -179.9(4) . . . . ?
C27 C22 C23 N5 -178.4(4) . . . . ?
N4 C22 C23 N5 0.5(4) . . . . ?
C27 C22 C23 C24 1.2(6) . . . . ?
N4 C22 C23 C24 -179.8(3) . . . . ?
N5 C23 C24 C25 179.4(4) . . . . ?
C22 C23 C24 C25 -0.2(6) . . . . ?
C23 C24 C25 C26 -0.9(7) . . . . ?
C24 C25 C26 C27 1.0(8) . . . . ?
C25 C26 C27 C22 0.0(7) . . . . ?
C23 C22 C27 C26 -1.1(6) . . . . ?
N4 C22 C27 C26 -179.7(4) . . . . ?
